data_7103136
loop_
_publ_author_name
'Donnelly, Paul S'
'Zanatta, Shannon D'
'Zammit, Steven C'
'White, Jonathan M'
'Williams, Spencer J'

_publ_section_title
;
 'Click' cycloaddition catalysts: copper(I) and copper(II)
 tris(triazolylmethyl)amine complexes.
;
_journal_issue 21
_journal_name_full 'Chemical communications (Cambridge, England)'
_journal_page_first 2459
_journal_page_last 2461
_journal_paper_doi 10.1039/b719724a
_journal_year 2008
_chemical_formula_sum 'C31.5 H33.5 B Cu F4 N10.5 O0.5'
_chemical_formula_weight 717.54
_chemical_name_common 'Cu(i) complex with TBTA'
_chemical_name_systematic
;
?
;
_space_group_IT_number 15
_symmetry_space_group_name_Hall '-C 2yc'
_symmetry_space_group_name_H-M 'C 1 2/c 1'
_atom_sites_solution_hydrogens geom
_atom_sites_solution_primary direct
_atom_sites_solution_secondary difmap
_audit_creation_method SHELXL-97
_cell_angle_alpha 90.00
_cell_angle_beta 96.7850(10)
_cell_angle_gamma 90.00
_cell_formula_units_Z 8
_cell_length_a 16.3055(11)
_cell_length_b 15.7883(10)
_cell_length_c 25.4248(16)
_cell_measurement_reflns_used 4889
_cell_measurement_temperature 130(2)
_cell_measurement_theta_max 26.01
_cell_measurement_theta_min 2.32
_cell_volume 6499.4(7)
_computing_cell_refinement 'Bruker SMART'
_computing_data_collection 'Bruker SMART'
_computing_data_reduction 'Bruker SAINT'
_computing_molecular_graphics 'Bruker SHELXTL'
_computing_publication_material 'Bruker SHELXTL'
_computing_structure_refinement 'Bruker SHELXTL'
_computing_structure_solution 'Bruker SHELXTL'
_diffrn_ambient_temperature 130(2)
_diffrn_measured_fraction_theta_full 1.000
_diffrn_measured_fraction_theta_max 1.000
_diffrn_measurement_device_type 'CCD area detector'
_diffrn_measurement_method 'phi and omega scans'
_diffrn_radiation_monochromator graphite
_diffrn_radiation_source 'fine-focus sealed tube'
_diffrn_radiation_type MoK\a
_diffrn_radiation_wavelength 0.71073
_diffrn_reflns_av_R_equivalents 0.0507
_diffrn_reflns_av_sigmaI/netI 0.0541
_diffrn_reflns_limit_h_max 19
_diffrn_reflns_limit_h_min -17
_diffrn_reflns_limit_k_max 11
_diffrn_reflns_limit_k_min -18
_diffrn_reflns_limit_l_max 28
_diffrn_reflns_limit_l_min -30
_diffrn_reflns_number 16902
_diffrn_reflns_theta_full 25.00
_diffrn_reflns_theta_max 25.00
_diffrn_reflns_theta_min 1.61
_exptl_absorpt_coefficient_mu 0.738
_exptl_crystal_colour colourless
_exptl_crystal_density_diffrn 1.467
_exptl_crystal_density_method 'not measured'
_exptl_crystal_description block
_exptl_crystal_F_000 2960
_exptl_crystal_size_max 0.15
_exptl_crystal_size_mid 0.15
_exptl_crystal_size_min 0.14
_refine_diff_density_max 0.718
_refine_diff_density_min -0.255
_refine_diff_density_rms 0.059
_refine_ls_extinction_method none
_refine_ls_goodness_of_fit_ref 0.978
_refine_ls_hydrogen_treatment mixed
_refine_ls_matrix_type full
_refine_ls_number_parameters 462
_refine_ls_number_reflns 5746
_refine_ls_number_restraints 0
_refine_ls_restrained_S_all 0.978
_refine_ls_R_factor_all 0.0506
_refine_ls_R_factor_gt 0.0389
_refine_ls_shift/su_max 0.001
_refine_ls_shift/su_mean 0.000
_refine_ls_structure_factor_coef Fsqd
_refine_ls_weighting_details 'calc w=1/[\s^2^(Fo^2^)+(0.0512P)^2^+0.0000P] where P=(Fo^2^+2Fc^2^)/3'
_refine_ls_weighting_scheme calc
_refine_ls_wR_factor_gt 0.0947
_refine_ls_wR_factor_ref 0.0983
_reflns_number_gt 4554
_reflns_number_total 5746
_reflns_threshold_expression >2sigma(I)
_cod_data_source_file b719724a.txt
_cod_data_source_block jmwpd19
_cod_original_formula_sum 'C31.50 H33.50 B Cu F4 N10.50 O0.50'
_cod_database_code 7103136

loop_
_symmetry_equiv_pos_as_xyz
'x, y, z'
'-x, y, -z+1/2'
'x+1/2, y+1/2, z'
'-x+1/2, y+1/2, -z+1/2'
'-x, -y, -z'
'x, -y, z-1/2'
'-x+1/2, -y+1/2, -z'
'x+1/2, -y+1/2, z-1/2'

loop_
_atom_site_label
_atom_site_type_symbol
_atom_site_fract_x
_atom_site_fract_y
_atom_site_fract_z
_atom_site_U_iso_or_equiv
_atom_site_adp_type
_atom_site_occupancy
_atom_site_symmetry_multiplicity
_atom_site_calc_flag
_atom_site_refinement_flags
_atom_site_disorder_assembly
_atom_site_disorder_group
C1 C 0.41081(16) 0.01053(16) 0.08947(10) 0.0269(6) Uani 1 1 d . . .
H1A H 0.3957 -0.0050 0.0527 0.032 Uiso 1 1 calc R . .
H1B H 0.3682 -0.0104 0.1097 0.032 Uiso 1 1 calc R . .
C2 C 0.49223(15) -0.02959(15) 0.10960(9) 0.0218(6) Uani 1 1 d . . .
C3 C 0.52712(16) -0.10497(15) 0.09815(10) 0.0247(6) Uani 1 1 d . . .
H3 H 0.5067 -0.1444 0.0727 0.030 Uiso 1 1 calc R . .
C4 C 0.66053(16) -0.17739(16) 0.13611(11) 0.0289(6) Uani 1 1 d . . .
H4A H 0.6380 -0.2277 0.1179 0.035 Uiso 1 1 calc R . .
H4B H 0.6750 -0.1916 0.1732 0.035 Uiso 1 1 calc R . .
C5 C 0.73711(15) -0.15002(15) 0.11278(10) 0.0246(6) Uani 1 1 d . . .
C6 C 0.80100(17) -0.10932(17) 0.14440(11) 0.0328(7) Uani 1 1 d . . .
H6 H 0.7969 -0.1001 0.1801 0.039 Uiso 1 1 calc R . .
C7 C 0.87021(18) -0.0827(2) 0.12277(12) 0.0421(8) Uani 1 1 d . . .
H7 H 0.9125 -0.0554 0.1440 0.051 Uiso 1 1 calc R . .
C8 C 0.87739(19) -0.09603(18) 0.06998(13) 0.0400(8) Uani 1 1 d . . .
H8 H 0.9241 -0.0775 0.0556 0.048 Uiso 1 1 calc R . .
C9 C 0.8150(2) -0.13701(17) 0.03853(12) 0.0386(8) Uani 1 1 d . . .
H9 H 0.8198 -0.1466 0.0029 0.046 Uiso 1 1 calc R . .
C10 C 0.74523(18) -0.16388(17) 0.05988(11) 0.0329(7) Uani 1 1 d . . .
H10 H 0.7034 -0.1915 0.0385 0.040 Uiso 1 1 calc R . .
C11 C 0.45689(16) 0.14518(16) 0.05390(10) 0.0264(6) Uani 1 1 d . . .
H11A H 0.4156 0.1676 0.0269 0.032 Uiso 1 1 calc R . .
H11B H 0.4906 0.1050 0.0372 0.032 Uiso 1 1 calc R . .
C12 C 0.51030(15) 0.21625(16) 0.07741(10) 0.0227(6) Uani 1 1 d . . .
C13 C 0.53948(16) 0.28730(16) 0.05492(10) 0.0281(6) Uani 1 1 d . . .
H13 H 0.5270 0.3061 0.0202 0.034 Uiso 1 1 calc R . .
C14 C 0.64286(18) 0.39955(16) 0.09231(12) 0.0360(7) Uani 1 1 d . . .
H14A H 0.6718 0.4103 0.1272 0.043 Uiso 1 1 calc R . .
H14B H 0.6088 0.4485 0.0819 0.043 Uiso 1 1 calc R . .
C15 C 0.70516(16) 0.38630(15) 0.05288(11) 0.0289(6) Uani 1 1 d . . .
C16 C 0.69330(18) 0.42585(18) 0.00418(12) 0.0412(8) Uani 1 1 d . . .
H16 H 0.6480 0.4612 -0.0040 0.049 Uiso 1 1 calc R . .
C17 C 0.74834(19) 0.41335(19) -0.03250(12) 0.0422(8) Uani 1 1 d . . .
H17 H 0.7407 0.4413 -0.0649 0.051 Uiso 1 1 calc R . .
C18 C 0.81404(17) 0.35984(17) -0.02103(13) 0.0365(7) Uani 1 1 d . . .
H18 H 0.8504 0.3505 -0.0460 0.044 Uiso 1 1 calc R . .
C19 C 0.82651(17) 0.31961(17) 0.02768(12) 0.0344(7) Uani 1 1 d . . .
H19 H 0.8713 0.2835 0.0355 0.041 Uiso 1 1 calc R . .
C20 C 0.77240(16) 0.33319(16) 0.06457(11) 0.0304(6) Uani 1 1 d . . .
H20 H 0.7811 0.3066 0.0974 0.037 Uiso 1 1 calc R . .
C21 C 0.34300(15) 0.14399(16) 0.10926(9) 0.0249(6) Uani 1 1 d . . .
H21A H 0.2939 0.1194 0.0899 0.030 Uiso 1 1 calc R . .
H21B H 0.3446 0.2036 0.1002 0.030 Uiso 1 1 calc R . .
C22 C 0.33898(15) 0.13474(15) 0.16785(10) 0.0217(6) Uani 1 1 d . . .
C23 C 0.27248(16) 0.13119(16) 0.19599(10) 0.0251(6) Uani 1 1 d . . .
C25 C 0.26311(16) 0.13192(17) 0.29535(10) 0.0285(6) Uani 1 1 d . . .
H25A H 0.3038 0.1339 0.3264 0.034 Uiso 1 1 calc R . .
H25B H 0.2310 0.0805 0.2972 0.034 Uiso 1 1 calc R . .
C26 C 0.20651(16) 0.20796(17) 0.29543(10) 0.0271(6) Uani 1 1 d . . .
C27 C 0.23209(18) 0.28759(18) 0.28157(10) 0.0346(7) Uani 1 1 d . . .
H27 H 0.2849 0.2948 0.2719 0.042 Uiso 1 1 calc R . .
C28 C 0.1796(2) 0.3570(2) 0.28200(11) 0.0431(8) Uani 1 1 d . . .
H28 H 0.1974 0.4105 0.2729 0.052 Uiso 1 1 calc R . .
C29 C 0.1008(2) 0.3463(2) 0.29602(12) 0.0508(9) Uani 1 1 d . . .
H29 H 0.0649 0.3921 0.2953 0.061 Uiso 1 1 calc R . .
C30 C 0.07581(19) 0.2674(2) 0.31099(13) 0.0500(9) Uani 1 1 d . . .
H30 H 0.0235 0.2605 0.3215 0.060 Uiso 1 1 calc R . .
C31 C 0.12822(17) 0.19821(19) 0.31050(11) 0.0378(7) Uani 1 1 d . . .
H31 H 0.1107 0.1451 0.3203 0.045 Uiso 1 1 calc R . .
C32 C 0.5000 0.6479(3) 0.7500 0.082(2) Uani 1 2 d S . .
H32A H 0.5506 0.6682 0.7387 0.124 Uiso 0.50 1 calc PR . .
H32B H 0.4952 0.6682 0.7851 0.124 Uiso 0.50 1 calc PR . .
H32C H 0.4542 0.6682 0.7261 0.124 Uiso 0.50 1 calc PR . .
C33 C 0.4314(2) 0.5126(2) 0.76514(13) 0.0567(10) Uani 1 1 d . . .
H33 H 0.4423 0.4554 0.7715 0.068 Uiso 0.50 1 calc PR . .
N1 N 0.54344(12) 0.00767(12) 0.14909(8) 0.0227(5) Uani 1 1 d . . .
N2 N 0.60832(13) -0.04158(13) 0.16286(8) 0.0249(5) Uani 1 1 d . . .
N3 N 0.59729(13) -0.11005(12) 0.13149(8) 0.0237(5) Uani 1 1 d . . .
N4 N 0.54483(12) 0.21363(13) 0.12884(8) 0.0229(5) Uani 1 1 d . . .
N5 N 0.59413(13) 0.27958(13) 0.13905(8) 0.0269(5) Uani 1 1 d . . .
N6 N 0.59031(13) 0.32418(13) 0.09412(8) 0.0269(5) Uani 1 1 d . . .
N7 N 0.38878(12) 0.13151(12) 0.25148(8) 0.0203(5) Uani 1 1 d . . .
N8 N 0.30579(12) 0.12988(12) 0.24735(8) 0.0224(5) Uani 1 1 d . . .
N9 N 0.41600(12) 0.10194(12) 0.09405(8) 0.0208(5) Uani 1 1 d . . .
N10 N 0.40899(12) 0.13383(12) 0.20253(8) 0.0195(5) Uani 1 1 d . . .
N11 N 0.5000 0.5561(2) 0.7500 0.0492(10) Uani 1 2 d S . .
O1 O 0.3614(3) 0.5317(3) 0.77186(16) 0.0459(11) Uani 0.50 1 d P . .
Cu Cu 0.526729(18) 0.123183(18) 0.182941(11) 0.02043(11) Uani 1 1 d . . .
B B 0.4525(2) 0.3783(2) 0.91223(15) 0.0388(8) Uani 1 1 d . . .
F1 F 0.36857(11) 0.38108(11) 0.90566(8) 0.0587(5) Uani 1 1 d . . .
F2' F 0.4384(7) 0.3550(5) 0.8495(3) 0.069(4) Uani 0.286(8) 1 d P . .
F2 F 0.4897(2) 0.4070(3) 0.87201(14) 0.0673(17) Uani 0.714(8) 1 d P . .
F3 F 0.47531(19) 0.43331(18) 0.95790(12) 0.0407(9) Uani 0.714(8) 1 d P . .
F3' F 0.4931(5) 0.4435(5) 0.9151(8) 0.111(9) Uani 0.286(8) 1 d P . .
F4 F 0.48136(11) 0.30000(10) 0.92999(7) 0.0536(5) Uani 1 1 d . . .

loop_
_atom_site_aniso_label
_atom_site_aniso_U_11
_atom_site_aniso_U_22
_atom_site_aniso_U_33
_atom_site_aniso_U_23
_atom_site_aniso_U_13
_atom_site_aniso_U_12
C1 0.0238(15) 0.0270(15) 0.0287(15) -0.0034(12) -0.0017(11) 0.0009(11)
C2 0.0201(14) 0.0200(14) 0.0251(14) -0.0023(11) 0.0021(11) -0.0012(10)
C3 0.0231(14) 0.0227(15) 0.0280(15) -0.0048(11) 0.0025(11) -0.0010(11)
C4 0.0255(15) 0.0182(14) 0.0422(17) -0.0004(12) 0.0005(12) 0.0070(11)
C5 0.0236(14) 0.0170(14) 0.0325(15) -0.0010(11) 0.0002(11) 0.0082(11)
C6 0.0290(16) 0.0370(18) 0.0317(16) -0.0018(13) 0.0012(12) 0.0003(12)
C7 0.0295(17) 0.046(2) 0.049(2) 0.0005(15) -0.0019(14) -0.0004(14)
C8 0.0333(18) 0.0357(18) 0.053(2) 0.0175(15) 0.0147(15) 0.0151(14)
C9 0.053(2) 0.0339(18) 0.0305(16) 0.0074(13) 0.0136(15) 0.0194(15)
C10 0.0394(18) 0.0255(16) 0.0315(16) -0.0025(12) -0.0058(13) 0.0106(13)
C11 0.0231(14) 0.0338(16) 0.0226(14) -0.0005(11) 0.0033(11) 0.0042(11)
C12 0.0216(14) 0.0242(14) 0.0227(14) 0.0029(11) 0.0046(11) 0.0062(11)
C13 0.0281(15) 0.0281(16) 0.0290(15) 0.0071(12) 0.0074(12) 0.0082(12)
C14 0.0428(18) 0.0178(15) 0.0510(19) 0.0018(13) 0.0204(15) -0.0022(12)
C15 0.0300(16) 0.0157(14) 0.0430(17) 0.0012(12) 0.0130(13) -0.0035(11)
C16 0.0379(18) 0.0309(17) 0.058(2) 0.0156(15) 0.0193(15) 0.0116(13)
C17 0.047(2) 0.0366(18) 0.0462(19) 0.0135(15) 0.0191(15) 0.0028(15)
C18 0.0301(16) 0.0264(16) 0.056(2) -0.0074(14) 0.0189(14) -0.0041(12)
C19 0.0222(15) 0.0255(16) 0.054(2) -0.0089(14) -0.0015(13) -0.0023(12)
C20 0.0314(16) 0.0221(15) 0.0372(16) -0.0031(12) 0.0016(13) -0.0046(12)
C21 0.0208(14) 0.0306(16) 0.0226(14) 0.0001(11) 0.0004(11) 0.0038(11)
C22 0.0198(13) 0.0208(14) 0.0242(14) -0.0010(11) 0.0008(10) 0.0037(10)
C23 0.0235(14) 0.0278(15) 0.0240(14) 0.0006(11) 0.0032(11) 0.0028(11)
C25 0.0204(14) 0.0414(17) 0.0246(14) 0.0042(12) 0.0067(11) 0.0002(12)
C26 0.0229(15) 0.0395(17) 0.0192(13) -0.0034(12) 0.0031(11) 0.0025(12)
C27 0.0325(16) 0.0438(19) 0.0285(15) 0.0052(13) 0.0072(12) 0.0043(14)
C28 0.058(2) 0.0401(19) 0.0305(17) 0.0008(13) 0.0027(15) 0.0132(15)
C29 0.051(2) 0.064(2) 0.0368(18) -0.0103(17) 0.0037(15) 0.0305(18)
C30 0.0311(18) 0.071(3) 0.050(2) -0.0162(18) 0.0142(15) 0.0115(17)
C31 0.0281(16) 0.048(2) 0.0387(17) -0.0082(14) 0.0088(13) 0.0011(13)
C32 0.164(7) 0.037(3) 0.051(3) 0.000 0.032(4) 0.000
C33 0.046(2) 0.070(3) 0.054(2) 0.0235(18) 0.0072(17) 0.0010(19)
N1 0.0194(12) 0.0204(12) 0.0276(12) -0.0021(9) 0.0000(9) 0.0025(9)
N2 0.0232(12) 0.0197(12) 0.0312(12) -0.0018(10) 0.0004(9) 0.0030(9)
N3 0.0221(12) 0.0175(12) 0.0312(12) -0.0023(9) 0.0027(9) 0.0016(9)
N4 0.0225(12) 0.0225(12) 0.0240(12) 0.0015(9) 0.0040(9) -0.0018(9)
N5 0.0286(13) 0.0224(12) 0.0308(13) 0.0018(10) 0.0082(10) -0.0020(10)
N6 0.0300(13) 0.0187(12) 0.0344(13) 0.0041(10) 0.0138(10) 0.0029(9)
N7 0.0159(11) 0.0226(12) 0.0228(11) 0.0008(9) 0.0035(8) 0.0018(8)
N8 0.0159(11) 0.0286(13) 0.0230(11) 0.0022(9) 0.0038(9) 0.0023(9)
N9 0.0179(11) 0.0199(12) 0.0246(11) -0.0025(9) 0.0021(9) 0.0033(8)
N10 0.0171(11) 0.0227(12) 0.0187(11) 0.0007(9) 0.0024(8) 0.0024(8)
N11 0.077(3) 0.038(2) 0.033(2) 0.000 0.007(2) 0.000
O1 0.037(3) 0.052(3) 0.049(3) 0.005(2) 0.003(2) -0.008(2)
Cu 0.01868(18) 0.02085(19) 0.02173(18) -0.00026(13) 0.00224(12) 0.00038(13)
B 0.034(2) 0.028(2) 0.055(2) 0.0026(17) 0.0060(17) 0.0062(16)
F1 0.0349(11) 0.0493(12) 0.0883(15) 0.0025(10) -0.0083(10) -0.0009(8)
F2' 0.101(8) 0.050(6) 0.059(5) 0.013(4) 0.025(5) 0.007(5)
F2 0.078(3) 0.079(4) 0.052(2) 0.016(2) 0.032(2) 0.012(3)
F3 0.0492(17) 0.0271(16) 0.0429(19) -0.0113(12) -0.0065(13) 0.0018(11)
F3' 0.031(5) 0.032(5) 0.26(3) -0.011(8) -0.033(9) -0.010(4)
F4 0.0654(13) 0.0272(10) 0.0605(12) -0.0064(8) -0.0245(10) 0.0095(8)

loop_
_atom_type_symbol
_atom_type_description
_atom_type_scat_dispersion_real
_atom_type_scat_dispersion_imag
_atom_type_scat_source
C C 0.0033 0.0016 'International Tables Vol C Tables 4.2.6.8 and 6.1.1.4'
H H 0.0000 0.0000 'International Tables Vol C Tables 4.2.6.8 and 6.1.1.4'
N N 0.0061 0.0033 'International Tables Vol C Tables 4.2.6.8 and 6.1.1.4'
O O 0.0106 0.0060 'International Tables Vol C Tables 4.2.6.8 and 6.1.1.4'
Cu Cu 0.3201 1.2651 'International Tables Vol C Tables 4.2.6.8 and 6.1.1.4'
B B 0.0013 0.0007 'International Tables Vol C Tables 4.2.6.8 and 6.1.1.4'
F F 0.0171 0.0103 'International Tables Vol C Tables 4.2.6.8 and 6.1.1.4'

loop_
_geom_angle_atom_site_label_1
_geom_angle_atom_site_label_2
_geom_angle_atom_site_label_3
_geom_angle
_geom_angle_site_symmetry_1
_geom_angle_site_symmetry_3
_geom_angle_publ_flag
N9 C1 C2 110.5(2) . . ?
N1 C2 C3 107.4(2) . . ?
N1 C2 C1 120.6(2) . . ?
C3 C2 C1 131.9(2) . . ?
N3 C3 C2 105.2(2) . . ?
N3 C4 C5 111.4(2) . . ?
C10 C5 C6 118.8(3) . . ?
C10 C5 C4 121.0(2) . . ?
C6 C5 C4 120.1(2) . . ?
C7 C6 C5 120.1(3) . . ?
C8 C7 C6 120.7(3) . . ?
C7 C8 C9 119.7(3) . . ?
C8 C9 C10 120.1(3) . . ?
C9 C10 C5 120.7(3) . . ?
N9 C11 C12 111.4(2) . . ?
N4 C12 C13 107.5(2) . . ?
N4 C12 C11 121.0(2) . . ?
C13 C12 C11 131.3(2) . . ?
N6 C13 C12 105.0(2) . . ?
N6 C14 C15 110.2(2) . . ?
C16 C15 C20 119.4(3) . . ?
C16 C15 C14 119.6(2) . . ?
C20 C15 C14 121.0(3) . . ?
C15 C16 C17 120.5(3) . . ?
C18 C17 C16 119.9(3) . . ?
C17 C18 C19 120.1(3) . . ?
C20 C19 C18 119.9(3) . . ?
C19 C20 C15 120.2(3) . . ?
N9 C21 C22 110.6(2) . . ?
N10 C22 C23 108.5(2) . . ?
N10 C22 C21 120.8(2) . . ?
C23 C22 C21 130.6(2) . . ?
N8 C23 C22 104.6(2) . . ?
N8 C25 C26 111.4(2) . . ?
C27 C26 C31 119.2(3) . . ?
C27 C26 C25 121.2(2) . . ?
C31 C26 C25 119.6(2) . . ?
C26 C27 C28 120.6(3) . . ?
C29 C28 C27 119.8(3) . . ?
C30 C29 C28 119.7(3) . . ?
C29 C30 C31 120.4(3) . . ?
C26 C31 C30 120.3(3) . . ?
O1 C33 N11 135.2(4) . . ?
N2 N1 C2 109.99(19) . . ?
N2 N1 Cu 123.55(16) . . ?
C2 N1 Cu 126.45(16) . . ?
N1 N2 N3 105.58(19) . . ?
N2 N3 C3 111.78(19) . . ?
N2 N3 C4 119.3(2) . . ?
C3 N3 C4 128.9(2) . . ?
N5 N4 C12 109.7(2) . . ?
N5 N4 Cu 123.71(16) . . ?
C12 N4 Cu 126.57(17) . . ?
N4 N5 N6 106.3(2) . . ?
N5 N6 C13 111.5(2) . . ?
N5 N6 C14 119.0(2) . . ?
C13 N6 C14 129.4(2) . . ?
N10 N7 N8 106.66(18) . . ?
N10 N7 Cu 123.44(15) . 2_655 ?
N8 N7 Cu 129.75(15) . 2_655 ?
N7 N8 C23 111.12(19) . . ?
N7 N8 C25 120.2(2) . . ?
C23 N8 C25 128.5(2) . . ?
C1 N9 C11 116.01(19) . . ?
C1 N9 C21 115.7(2) . . ?
C11 N9 C21 115.5(2) . . ?
N7 N10 C22 109.08(19) . . ?
N7 N10 Cu 124.82(15) . . ?
C22 N10 Cu 125.72(16) . . ?
C33 N11 C33 121.4(4) . 2_656 ?
C33 N11 C32 119.3(2) . . ?
C33 N11 C32 119.3(2) 2_656 . ?
N4 Cu N7 111.77(8) . 2_655 ?
N4 Cu N10 108.85(8) . . ?
N7 Cu N10 111.01(7) 2_655 . ?
N4 Cu N1 107.74(8) . . ?
N7 Cu N1 106.89(8) 2_655 . ?
N10 Cu N1 110.52(8) . . ?
F3' B F2 57.7(9) . . ?
F3' B F1 120.6(5) . . ?
F2 B F1 116.0(3) . . ?
F3' B F4 125.1(5) . . ?
F2 B F4 112.9(3) . . ?
F1 B F4 111.6(3) . . ?
F3' B F3 50.7(9) . . ?
F2 B F3 108.2(3) . . ?
F1 B F3 103.6(3) . . ?
F4 B F3 103.2(3) . . ?
F3' B F2' 105.2(9) . . ?
F2 B F2' 49.2(4) . . ?
F1 B F2' 82.1(4) . . ?
F4 B F2' 97.0(3) . . ?
F3 B F2' 155.0(4) . . ?
F2 F2' B 53.0(4) . . ?
F3' F2 F2' 131.7(7) . . ?
F3' F2 B 56.8(6) . . ?
F2' F2 B 77.8(4) . . ?
F3' F3 B 53.9(4) . . ?
F3 F3' B 75.4(9) . . ?
F3 F3' F2 140.6(8) . . ?
B F3' F2 65.5(6) . . ?

loop_
_geom_bond_atom_site_label_1
_geom_bond_atom_site_label_2
_geom_bond_distance
_geom_bond_site_symmetry_2
_geom_bond_publ_flag
C1 N9 1.450(3) . ?
C1 C2 1.505(3) . ?
C2 N1 1.361(3) . ?
C2 C3 1.365(3) . ?
C3 N3 1.343(3) . ?
C4 N3 1.476(3) . ?
C4 C5 1.508(4) . ?
C5 C10 1.384(4) . ?
C5 C6 1.395(4) . ?
C6 C7 1.378(4) . ?
C7 C8 1.377(4) . ?
C8 C9 1.379(4) . ?
C9 C10 1.384(4) . ?
C11 N9 1.454(3) . ?
C11 C12 1.500(3) . ?
C12 N4 1.362(3) . ?
C12 C13 1.370(3) . ?
C13 N6 1.351(3) . ?
C14 N6 1.470(3) . ?
C14 C15 1.523(4) . ?
C15 C16 1.380(4) . ?
C15 C20 1.384(4) . ?
C16 C17 1.383(4) . ?
C17 C18 1.368(4) . ?
C18 C19 1.385(4) . ?
C19 C20 1.378(4) . ?
C21 N9 1.455(3) . ?
C21 C22 1.506(3) . ?
C22 N10 1.358(3) . ?
C22 C23 1.369(3) . ?
C23 N8 1.354(3) . ?
C25 N8 1.475(3) . ?
C25 C26 1.514(3) . ?
C26 C27 1.383(4) . ?
C26 C31 1.384(4) . ?
C27 C28 1.392(4) . ?
C28 C29 1.383(4) . ?
C29 C30 1.378(5) . ?
C30 C31 1.388(4) . ?
C32 N11 1.450(6) . ?
C33 O1 1.213(5) . ?
C33 N11 1.404(4) . ?
N1 N2 1.326(3) . ?
N1 Cu 2.049(2) . ?
N2 N3 1.343(3) . ?
N4 N5 1.322(3) . ?
N4 Cu 2.028(2) . ?
N5 N6 1.337(3) . ?
N7 N10 1.325(3) . ?
N7 N8 1.345(3) . ?
N7 Cu 2.038(2) 2_655 ?
N10 Cu 2.0464(19) . ?
N11 C33 1.404(4) 2_656 ?
Cu N7 2.038(2) 2_655 ?
B F3' 1.221(8) . ?
B F2 1.328(4) . ?
B F1 1.360(4) . ?
B F4 1.379(4) . ?
B F3 1.463(5) . ?
B F2' 1.625(10) . ?
F2' F2 1.260(10) . ?
F2 F3' 1.233(16) . ?
F3 F3' 1.169(18) . ?
